data_8103848
loop_
_publ_author_name
'Schilling, G.'
'Meyer, G.'

_publ_section_title
;
 Crystal structure of cesium dibarium pentabromide, Cs Ba2 Br5 and
 didysprosium(II) pentabromide, Li Dy2 Br5
;
_journal_name_full 'Zeitschrift fuer Kristallographie (149,1979-)'
_journal_page_first 255
_journal_page_last 256
_journal_volume 211
_journal_year 1996
_chemical_formula_sum 'Ba2 Br5 Cs'
_chemical_name_systematic 'Cs Ba2 Br5'
_space_group_IT_number 14
_symmetry_space_group_name_Hall '-P 2ybc'
_symmetry_space_group_name_H-M 'P 1 21/c 1'
_cell_angle_alpha 90
_cell_angle_beta 90.198
_cell_angle_gamma 90
_cell_formula_units_Z 4
_cell_length_a 9.987
_cell_length_b 8.6653
_cell_length_c 13.816
_cell_volume 1195.634
_citation_journal_id_ASTM ZEKRDZ
_cod_data_source_file Schilling_ZEKRDZ_1996_1875.cif
_cod_data_source_block Ba2Br5Cs1
_cod_original_formula_sum 'Ba2 Br5 Cs1'
_cod_database_code 8103848

loop_
_symmetry_equiv_pos_as_xyz
x,y,z
-x,y+1/2,-z+1/2
-x,-y,-z
x,-y-1/2,z-1/2

loop_
_atom_site_label
_atom_site_type_symbol
_atom_site_fract_x
_atom_site_fract_y
_atom_site_fract_z
_atom_site_occupancy
_atom_site_U_iso_or_equiv
Cs1 Cs+1 0.00975 0.05798 0.83417 1 0.0
Br2 Br-1 0.72621 0.3089 0.7802 1 0.0
Br1 Br-1 0.28495 0.9532 0.9981 1 0.0
Br4 Br-1 0.2871 0.3358 0.81197 1 0.0
Ba2 Ba+2 0.25102 0.56989 0.99158 1 0.0
Br5 Br-1 0.0386 0.1778 0.57818 1 0.0
Br3 Br-1 0.46006 0.1639 0.59694 1 0.0
Ba1 Ba+2 0.49948 0.02992 0.82381 1 0.0
